data_7035253
loop_
_publ_author_name
'Bag, Partha Pratim'
'Wang, Xu-Sheng'
'Cao, Rong'

_publ_section_title
;
 Microwave-assisted large scale synthesis of lanthanide metal-organic
 frameworks (Ln-MOFs), having a preferred conformation and
 photoluminescence properties.
;
_journal_issue 26
_journal_name_full 'Dalton transactions (Cambridge, England : 2003)'
_journal_page_first 11954
_journal_page_last 11962
_journal_paper_doi 10.1039/c5dt01598g
_journal_volume 44
_journal_year 2015
_chemical_formula_sum 'C30 H27 Cl Ho N5 O14'
_chemical_formula_weight 881.95
_chemical_name_systematic
; 
 ? 
;
_space_group_IT_number 2
_symmetry_cell_setting triclinic
_symmetry_space_group_name_Hall '-P 1'
_symmetry_space_group_name_H-M 'P -1'
_atom_sites_solution_hydrogens geom
_atom_sites_solution_primary direct
_atom_sites_solution_secondary difmap
_audit_creation_method SHELXL-97
_audit_update_record
;
2015-03-10 deposited with the CCDC.
2015-05-26 downloaded from the CCDC.
;
_cell_angle_alpha 106.206(2)
_cell_angle_beta 97.893(2)
_cell_angle_gamma 100.266(2)
_cell_formula_units_Z 2
_cell_length_a 9.4644(2)
_cell_length_b 12.7206(3)
_cell_length_c 18.5539(5)
_cell_measurement_reflns_used 9757
_cell_measurement_temperature 100(2)
_cell_measurement_theta_max 73.5330
_cell_measurement_theta_min 4.8280
_cell_volume 2068.88(9)
_computing_cell_refinement 'CrysAlisPro, Agilent Technologies, Version 1.171.37.33'
_computing_data_collection 'CrysAlisPro, Agilent Technologies, Version 1.171.37.33'
_computing_data_reduction 'CrysAlisPro, Agilent Technologies, Version 1.171.37.33'
_computing_structure_refinement 'SHELXL-97 (Sheldrick, 2008)'
_computing_structure_solution 'SHELXS-97 (Sheldrick, 2008)'
_diffrn_ambient_temperature 100(2)
_diffrn_measured_fraction_theta_full 0.997
_diffrn_measured_fraction_theta_max 0.997
_diffrn_measurement_device_type 'SuperNova, Dual, Cu at zero, Atlas'
_diffrn_measurement_method '\w scans'
_diffrn_radiation_monochromator graphite
_diffrn_radiation_source 'fine-focus sealed tube'
_diffrn_radiation_type CuK\a
_diffrn_radiation_wavelength 1.54184
_diffrn_reflns_av_R_equivalents 0.0344
_diffrn_reflns_av_sigmaI/netI 0.0359
_diffrn_reflns_limit_h_max 7
_diffrn_reflns_limit_h_min -11
_diffrn_reflns_limit_k_max 15
_diffrn_reflns_limit_k_min -15
_diffrn_reflns_limit_l_max 23
_diffrn_reflns_limit_l_min -22
_diffrn_reflns_number 13861
_diffrn_reflns_theta_full 73.74
_diffrn_reflns_theta_max 73.74
_diffrn_reflns_theta_min 3.72
_exptl_absorpt_coefficient_mu 4.715
_exptl_absorpt_correction_T_max 0.872
_exptl_absorpt_correction_T_min 0.692
_exptl_absorpt_correction_type multi-scan
_exptl_absorpt_process_details 'CrysAlisPro, Agilent Technologies, Version 1.171.37.33'
_exptl_crystal_colour colourless
_exptl_crystal_density_diffrn 1.416
_exptl_crystal_density_method 'not measured'
_exptl_crystal_description block
_exptl_crystal_F_000 876
_exptl_crystal_size_max 0.078
_exptl_crystal_size_mid 0.051
_exptl_crystal_size_min 0.029
_platon_squeeze_details
;
;
_refine_diff_density_max 3.520
_refine_diff_density_min -2.596
_refine_diff_density_rms 0.195
_refine_ls_extinction_method none
_refine_ls_goodness_of_fit_ref 1.055
_refine_ls_hydrogen_treatment mixed
_refine_ls_matrix_type full
_refine_ls_number_parameters 428
_refine_ls_number_reflns 8012
_refine_ls_number_restraints 0
_refine_ls_restrained_S_all 1.055
_refine_ls_R_factor_all 0.0794
_refine_ls_R_factor_gt 0.0783
_refine_ls_shift/su_max 0.000
_refine_ls_shift/su_mean 0.001
_refine_ls_structure_factor_coef Fsqd
_refine_ls_weighting_details 'calc w=1/[\s^2^(Fo^2^)+(0.1578P)^2^+8.0145P] where P=(Fo^2^+2Fc^2^)/3'
_refine_ls_weighting_scheme calc
_refine_ls_wR_factor_gt 0.2181
_refine_ls_wR_factor_ref 0.2197
_reflns_number_gt 7675
_reflns_number_total 8012
_reflns_threshold_expression >2sigma(I)
_cod_data_source_file c5dt01598g2.cif
_cod_data_source_block ho_final
_cod_depositor_comments 'Adding full bibliography for 7035246--7035254.cif.'
_cod_database_code 7035253

loop_
_symmetry_equiv_pos_as_xyz
'x, y, z'
'-x, -y, -z'

loop_
_atom_site_label
_atom_site_type_symbol
_atom_site_fract_x
_atom_site_fract_y
_atom_site_fract_z
_atom_site_U_iso_or_equiv
_atom_site_adp_type
_atom_site_occupancy
_atom_site_symmetry_multiplicity
_atom_site_calc_flag
_atom_site_refinement_flags
Ho1 Ho 0.26384(3) 0.48509(3) 0.497279(17) 0.01622(18) Uani 1 1 d .
Cl1 Cl 0.0001(2) -0.3565(2) 0.17881(16) 0.0735(7) Uani 1 1 d .
O1 O 0.2840(4) 0.3333(3) 0.3943(2) 0.0253(8) Uani 1 1 d .
N1 N 0.4581(6) 0.1063(4) 0.1741(3) 0.0267(10) Uani 1 1 d .
C1 C 0.4017(6) -0.0831(4) 0.0740(3) 0.0245(11) Uani 1 1 d .
O2 O 0.5267(4) 0.3913(3) 0.4269(2) 0.0258(8) Uani 1 1 d .
N2 N 0.5041(5) -0.3506(4) 0.1808(3) 0.0234(9) Uani 1 1 d .
C2 C 0.4778(5) -0.1530(4) 0.1022(3) 0.0197(9) Uani 1 1 d .
O3 O 0.3645(4) -0.4380(3) 0.4077(2) 0.0260(8) Uani 1 1 d .
N3 N 0.0608(6) -0.3357(5) -0.1320(3) 0.0369(7) Uani 1 1 d .
C3 C 0.4186(6) -0.2694(4) 0.0781(3) 0.0211(10) Uani 1 1 d .
O4 O 0.6110(4) -0.3865(3) 0.4387(2) 0.0269(8) Uani 1 1 d .
N4 N -0.0741(6) 0.1265(5) 0.2787(3) 0.0369(7) Uani 1 1 d .
C4 C 0.2819(6) -0.3150(5) 0.0299(3) 0.0270(11) Uani 1 1 d .
O5 O 0.1796(4) -0.4762(4) -0.38683(19) 0.0287(9) Uani 1 1 d .
N5 N 0.4034(6) 0.3352(5) 0.0983(3) 0.0369(7) Uani 1 1 d .
C5 C 0.2059(6) -0.2435(5) 0.0038(3) 0.0287(12) Uani 1 1 d .
O6 O -0.0532(4) -0.4671(3) -0.41471(19) 0.0241(8) Uani 1 1 d .
C6 C 0.2660(7) -0.1279(5) 0.0235(3) 0.0311(13) Uani 1 1 d .
O11 O -0.0099(11) 0.0527(9) 0.2915(6) 0.101(3) Uani 1 1 d .
C7 C 0.4721(8) 0.0399(5) 0.0967(3) 0.0320(12) Uani 1 1 d .
H7A H 0.5774 0.0484 0.0948 0.038 Uiso 1 1 calc R
H7B H 0.4275 0.0718 0.0586 0.038 Uiso 1 1 calc R
O10 O -0.1082(10) 0.1901(8) 0.3325(6) 0.0963(13) Uani 1 1 d .
C8 C 0.5085(6) -0.3455(5) 0.1008(3) 0.0308(9) Uani 1 1 d .
H8A H 0.6115 -0.3188 0.0974 0.037 Uiso 1 1 calc R
H8B H 0.4721 -0.4222 0.0641 0.037 Uiso 1 1 calc R
O9 O -0.0930(10) 0.1302(8) 0.2128(6) 0.0963(13) Uani 1 1 d .
C9 C 0.0556(6) -0.2912(5) -0.0473(3) 0.0308(9) Uani 1 1 d .
H9A H -0.0008 -0.2318 -0.0400 0.037 Uiso 1 1 calc R
H9B H 0.0031 -0.3530 -0.0315 0.037 Uiso 1 1 calc R
O13 O 0.2871(9) 0.2384(8) 0.0684(5) 0.088(2) Uani 1 1 d .
C10 C 0.6207(7) -0.1037(5) 0.1578(3) 0.0318(12) Uani 1 1 d .
H10A H 0.6622 -0.1643 0.1685 0.048 Uiso 1 1 calc R
H10B H 0.6047 -0.0543 0.2055 0.048 Uiso 1 1 calc R
H10C H 0.6888 -0.0601 0.1357 0.048 Uiso 1 1 calc R
O14 O 0.3391(9) 0.3900(8) 0.0690(6) 0.0963(13) Uani 1 1 d .
C11 C 0.2168(9) -0.4393(6) 0.0045(4) 0.0486(18) Uani 1 1 d .
H11A H 0.2914 -0.4802 -0.0116 0.073 Uiso 1 1 calc R
H11B H 0.1342 -0.4583 -0.0385 0.073 Uiso 1 1 calc R
H11C H 0.1824 -0.4605 0.0470 0.073 Uiso 1 1 calc R
O12 O 0.4882(10) 0.3216(8) 0.1338(6) 0.0963(13) Uani 1 1 d .
C12 C 0.1821(9) -0.0546(7) -0.0085(4) 0.0480(18) Uani 1 1 d .
H12A H 0.1339 -0.0954 -0.0618 0.072 Uiso 1 1 calc R
H12B H 0.2500 0.0145 -0.0063 0.072 Uiso 1 1 calc R
H12C H 0.1080 -0.0356 0.0219 0.072 Uiso 1 1 calc R
C13 C 0.5776(7) 0.1669(5) 0.2274(4) 0.0313(12) Uani 1 1 d .
H13 H 0.6722 0.1625 0.2170 0.038 Uiso 1 1 calc R
C14 C 0.5641(6) 0.2354(5) 0.2972(4) 0.0306(12) Uani 1 1 d .
H14 H 0.6490 0.2760 0.3353 0.037 Uiso 1 1 calc R
C15 C 0.4274(6) 0.2446(4) 0.3114(3) 0.0256(11) Uani 1 1 d .
C16 C 0.3037(6) 0.1780(5) 0.2570(3) 0.0290(11) Uani 1 1 d .
H16 H 0.2083 0.1802 0.2671 0.035 Uiso 1 1 calc R
C17 C 0.3216(7) 0.1093(5) 0.1888(3) 0.0299(12) Uani 1 1 d .
H17 H 0.2380 0.0636 0.1516 0.036 Uiso 1 1 calc R
C18 C 0.4113(6) 0.3285(4) 0.3838(3) 0.0235(10) Uani 1 1 d .
C19 C 0.6258(6) -0.3601(5) 0.2226(4) 0.0309(12) Uani 1 1 d .
H19 H 0.7139 -0.3570 0.2033 0.037 Uiso 1 1 calc R
C20 C 0.6233(7) -0.3744(6) 0.2929(4) 0.0336(13) Uani 1 1 d .
H20 H 0.7101 -0.3795 0.3230 0.040 Uiso 1 1 calc R
C21 C 0.4940(6) -0.3812(4) 0.3202(3) 0.0231(10) Uani 1 1 d .
C22 C 0.3696(6) -0.3705(5) 0.2757(3) 0.0275(11) Uani 1 1 d .
H22 H 0.2799 -0.3741 0.2935 0.033 Uiso 1 1 calc R
C23 C 0.3773(6) -0.3547(5) 0.2068(3) 0.0273(11) Uani 1 1 d .
H23 H 0.2928 -0.3466 0.1766 0.033 Uiso 1 1 calc R
C24 C 0.4879(6) -0.4036(4) 0.3958(3) 0.0240(10) Uani 1 1 d .
C25 C 0.1846(5) -0.3565(5) -0.1546(3) 0.0260(11) Uani 1 1 d .
H25 H 0.2715 -0.3421 -0.1175 0.031 Uiso 1 1 calc R
C26 C 0.1859(6) -0.3983(5) -0.2310(3) 0.0232(10) Uani 1 1 d .
H26 H 0.2729 -0.4143 -0.2471 0.028 Uiso 1 1 calc R
C27 C 0.0590(5) -0.4172(4) -0.2847(3) 0.0188(9) Uani 1 1 d .
C28 C -0.0672(6) -0.3966(5) -0.2595(3) 0.0271(11) Uani 1 1 d .
H28 H -0.1560 -0.4117 -0.2954 0.032 Uiso 1 1 calc R
C29 C -0.0635(6) -0.3538(6) -0.1818(3) 0.0316(13) Uani 1 1 d .
H29 H -0.1491 -0.3375 -0.1641 0.038 Uiso 1 1 calc R
C30 C 0.0610(5) -0.4580(4) -0.3701(3) 0.0196(9) Uani 1 1 d .
O8 O 0.0910(5) 0.3143(4) 0.4931(3) 0.0373(10) Uani 1 1 d .
O7 O 0.2155(5) 0.6678(4) 0.5206(3) 0.0423(11) Uani 1 1 d .

loop_
_atom_site_aniso_label
_atom_site_aniso_U_11
_atom_site_aniso_U_22
_atom_site_aniso_U_33
_atom_site_aniso_U_23
_atom_site_aniso_U_13
_atom_site_aniso_U_12
Ho1 0.0144(2) 0.0262(2) 0.0081(2) 0.00289(15) 0.00048(14) 0.01014(16)
Cl1 0.0262(9) 0.0857(15) 0.0832(16) -0.0074(12) 0.0082(9) 0.0049(9)
O1 0.0198(18) 0.0298(18) 0.0204(18) -0.0031(14) 0.0025(14) 0.0090(14)
N1 0.040(3) 0.026(2) 0.018(2) 0.0047(17) 0.0142(19) 0.0125(19)
C1 0.037(3) 0.030(3) 0.008(2) 0.0020(18) 0.0055(19) 0.015(2)
O2 0.0206(18) 0.0325(19) 0.0187(18) -0.0002(15) -0.0023(14) 0.0101(15)
N2 0.028(2) 0.027(2) 0.022(2) 0.0110(17) 0.0110(18) 0.0131(18)
C2 0.022(2) 0.025(2) 0.010(2) 0.0015(17) 0.0027(17) 0.0068(18)
O3 0.0188(18) 0.043(2) 0.0230(18) 0.0181(16) 0.0039(14) 0.0126(15)
N3 0.0339(16) 0.065(2) 0.0308(15) 0.0254(14) 0.0172(12) 0.0333(15)
C3 0.024(3) 0.026(2) 0.013(2) 0.0052(18) 0.0042(18) 0.0049(19)
O4 0.0180(18) 0.041(2) 0.028(2) 0.0202(17) 0.0002(14) 0.0129(15)
N4 0.0339(16) 0.065(2) 0.0308(15) 0.0254(14) 0.0172(12) 0.0333(15)
C4 0.026(3) 0.033(3) 0.015(2) 0.002(2) 0.004(2) 0.000(2)
O5 0.0179(18) 0.058(3) 0.0076(16) 0.0026(15) 0.0031(13) 0.0151(16)
N5 0.0339(16) 0.065(2) 0.0308(15) 0.0254(14) 0.0172(12) 0.0333(15)
C5 0.024(3) 0.053(3) 0.008(2) 0.004(2) 0.0032(18) 0.016(2)
O6 0.0197(18) 0.043(2) 0.0092(15) 0.0049(14) -0.0011(13) 0.0148(15)
C6 0.039(3) 0.051(3) 0.007(2) 0.005(2) 0.006(2) 0.028(3)
O11 0.104(7) 0.112(7) 0.128(8) 0.064(6) 0.049(6) 0.062(5)
C7 0.053(4) 0.031(3) 0.020(3) 0.009(2) 0.016(2) 0.021(3)
O10 0.073(3) 0.103(3) 0.105(3) 0.027(3) -0.004(2) 0.024(2)
C8 0.025(2) 0.047(2) 0.0189(18) 0.0065(16) 0.0057(15) 0.0093(17)
O9 0.073(3) 0.103(3) 0.105(3) 0.027(3) -0.004(2) 0.024(2)
C9 0.025(2) 0.047(2) 0.0189(18) 0.0065(16) 0.0057(15) 0.0093(17)
O13 0.068(5) 0.129(7) 0.086(5) 0.048(5) 0.016(4) 0.044(5)
C10 0.030(3) 0.031(3) 0.028(3) 0.004(2) -0.005(2) 0.004(2)
O14 0.073(3) 0.103(3) 0.105(3) 0.027(3) -0.004(2) 0.024(2)
C11 0.049(4) 0.035(3) 0.042(4) 0.001(3) -0.003(3) -0.015(3)
O12 0.073(3) 0.103(3) 0.105(3) 0.027(3) -0.004(2) 0.024(2)
C12 0.056(4) 0.070(5) 0.025(3) 0.011(3) 0.003(3) 0.040(4)
C13 0.028(3) 0.029(3) 0.033(3) -0.001(2) 0.014(2) 0.007(2)
C14 0.026(3) 0.027(3) 0.033(3) -0.002(2) 0.006(2) 0.009(2)
C15 0.026(3) 0.026(2) 0.021(3) -0.002(2) 0.005(2) 0.009(2)
C16 0.023(3) 0.029(3) 0.026(3) -0.005(2) 0.004(2) 0.006(2)
C17 0.031(3) 0.028(3) 0.022(3) -0.004(2) 0.002(2) 0.005(2)
C18 0.022(3) 0.027(2) 0.018(2) -0.0008(19) 0.0010(19) 0.0103(19)
C19 0.021(3) 0.047(3) 0.038(3) 0.025(3) 0.012(2) 0.017(2)
C20 0.025(3) 0.054(4) 0.035(3) 0.028(3) 0.005(2) 0.019(2)
C21 0.020(2) 0.033(3) 0.024(3) 0.016(2) 0.0038(19) 0.013(2)
C22 0.018(3) 0.039(3) 0.031(3) 0.018(2) 0.004(2) 0.010(2)
C23 0.019(3) 0.040(3) 0.030(3) 0.018(2) 0.004(2) 0.011(2)
C24 0.024(3) 0.031(3) 0.024(3) 0.015(2) 0.004(2) 0.014(2)
C25 0.013(2) 0.047(3) 0.013(2) 0.003(2) -0.0032(17) 0.007(2)
C26 0.016(2) 0.038(3) 0.014(2) 0.006(2) 0.0010(18) 0.009(2)
C27 0.017(2) 0.031(2) 0.006(2) 0.0017(17) 0.0008(17) 0.0078(18)
C28 0.015(2) 0.049(3) 0.013(2) 0.006(2) 0.0002(18) 0.008(2)
C29 0.014(2) 0.059(4) 0.017(2) 0.002(2) 0.0051(19) 0.008(2)
C30 0.019(2) 0.031(2) 0.008(2) 0.0040(18) 0.0021(17) 0.0092(19)
O8 0.026(2) 0.040(2) 0.049(3) 0.021(2) 0.0038(18) 0.0066(17)
O7 0.034(2) 0.037(2) 0.047(3) -0.0015(19) -0.006(2) 0.0210(18)

loop_
_atom_type_symbol
_atom_type_description
_atom_type_scat_dispersion_real
_atom_type_scat_dispersion_imag
_atom_type_scat_source
C C 0.0181 0.0091 'International Tables Vol C Tables 4.2.6.8 and 6.1.1.4'
Cl Cl 0.3639 0.7018 'International Tables Vol C Tables 4.2.6.8 and 6.1.1.4'
H H 0.0000 0.0000 'International Tables Vol C Tables 4.2.6.8 and 6.1.1.4'
Ho Ho -14.9734 3.7046 'International Tables Vol C Tables 4.2.6.8 and 6.1.1.4'
N N 0.0311 0.0180 'International Tables Vol C Tables 4.2.6.8 and 6.1.1.4'
O O 0.0492 0.0322 'International Tables Vol C Tables 4.2.6.8 and 6.1.1.4'

loop_
_geom_angle_atom_site_label_1
_geom_angle_atom_site_label_2
_geom_angle_atom_site_label_3
_geom_angle
_geom_angle_site_symmetry_1
_geom_angle_site_symmetry_3
O6 Ho1 O2 144.72(15) 2 2_666
O6 Ho1 O4 142.45(15) 2 2_656
O2 Ho1 O4 72.74(14) 2_666 2_656
O6 Ho1 O5 99.76(13) 2 1_566
O2 Ho1 O5 82.55(14) 2_666 1_566
O4 Ho1 O5 78.56(14) 2_656 1_566
O6 Ho1 O1 80.56(13) 2 .
O2 Ho1 O1 119.08(13) 2_666 .
O4 Ho1 O1 78.64(14) 2_656 .
O5 Ho1 O1 141.50(15) 1_566 .
O6 Ho1 O3 80.78(13) 2 1_565
O2 Ho1 O3 78.44(14) 2_666 1_565
O4 Ho1 O3 121.31(13) 2_656 1_565
O5 Ho1 O3 145.86(16) 1_566 1_565
O1 Ho1 O3 72.56(14) . 1_565
O6 Ho1 O7 73.19(15) 2 .
O2 Ho1 O7 73.73(15) 2_666 .
O4 Ho1 O7 138.83(16) 2_656 .
O5 Ho1 O7 74.05(18) 1_566 .
O1 Ho1 O7 139.75(16) . .
O3 Ho1 O7 73.52(17) 1_565 .
O6 Ho1 O8 71.82(15) 2 .
O2 Ho1 O8 140.14(15) 2_666 .
O4 Ho1 O8 71.93(14) 2_656 .
O5 Ho1 O8 72.92(16) 1_566 .
O1 Ho1 O8 70.71(15) . .
O3 Ho1 O8 136.94(15) 1_565 .
O7 Ho1 O8 125.99(17) . .
C18 O1 Ho1 116.4(3) . .
C13 N1 C17 120.4(5) . .
C13 N1 C7 120.8(5) . .
C17 N1 C7 118.7(5) . .
C6 C1 C2 120.7(5) . .
C6 C1 C7 120.9(5) . .
C2 C1 C7 118.3(5) . .
C18 O2 Ho1 176.5(4) . 2_666
C19 N2 C23 121.2(5) . .
C19 N2 C8 118.2(5) . .
C23 N2 C8 120.4(5) . .
C1 C2 C3 119.5(5) . .
C1 C2 C10 120.2(5) . .
C3 C2 C10 120.4(5) . .
C24 O3 Ho1 137.9(3) . 1_545
C29 N3 C25 122.2(5) . .
C29 N3 C9 116.7(5) . .
C25 N3 C9 121.1(5) . .
C4 C3 C2 120.6(5) . .
C4 C3 C8 119.9(5) . .
C2 C3 C8 119.3(5) . .
C24 O4 Ho1 137.4(4) . 2_656
O10 N4 O9 125.3(8) . .
O10 N4 O11 118.1(8) . .
O9 N4 O11 116.6(8) . .
C3 C4 C5 119.0(5) . .
C3 C4 C11 121.1(6) . .
C5 C4 C11 120.0(6) . .
C30 O5 Ho1 132.7(3) . 1_544
O12 N5 O14 155.4(10) . .
O12 N5 O13 111.3(8) . .
O14 N5 O13 93.1(7) . .
C4 C5 C6 121.6(5) . .
C4 C5 C9 119.8(6) . .
C6 C5 C9 118.6(5) . .
C30 O6 Ho1 179.6(4) . 2
C1 C6 C5 118.4(5) . .
C1 C6 C12 121.9(6) . .
C5 C6 C12 119.7(6) . .
N1 C7 C1 114.5(5) . .
C3 C8 N2 113.2(4) . .
C5 C9 N3 113.2(5) . .
N1 C13 C14 120.7(5) . .
C15 C14 C13 119.6(5) . .
C14 C15 C16 119.3(5) . .
C14 C15 C18 120.2(5) . .
C16 C15 C18 120.4(5) . .
C17 C16 C15 119.2(5) . .
N1 C17 C16 120.6(5) . .
O2 C18 O1 125.2(5) . .
O2 C18 C15 116.9(5) . .
O1 C18 C15 117.8(5) . .
N2 C19 C20 120.1(5) . .
C19 C20 C21 119.8(5) . .
C20 C21 C22 118.8(5) . .
C20 C21 C24 120.2(5) . .
C22 C21 C24 121.0(5) . .
C23 C22 C21 119.6(5) . .
N2 C23 C22 120.5(5) . .
O3 C24 O4 128.0(5) . .
O3 C24 C21 117.0(5) . .
O4 C24 C21 115.0(5) . .
N3 C25 C26 120.0(5) . .
C25 C26 C27 119.5(5) . .
C28 C27 C26 119.0(4) . .
C28 C27 C30 121.0(4) . .
C26 C27 C30 120.0(4) . .
C27 C28 C29 119.6(5) . .
N3 C29 C28 119.6(5) . .
O6 C30 O5 127.3(4) . .
O6 C30 C27 116.7(4) . .
O5 C30 C27 115.9(4) . .

loop_
_geom_bond_atom_site_label_1
_geom_bond_atom_site_label_2
_geom_bond_distance
_geom_bond_site_symmetry_2
Ho1 O6 2.275(3) 2
Ho1 O2 2.295(4) 2_666
Ho1 O4 2.316(4) 2_656
Ho1 O5 2.350(3) 1_566
Ho1 O1 2.364(4) .
Ho1 O3 2.374(4) 1_565
Ho1 O7 2.381(4) .
Ho1 O8 2.451(4) .
O1 C18 1.257(7) .
N1 C13 1.344(8) .
N1 C17 1.362(8) .
N1 C7 1.486(7) .
C1 C6 1.400(8) .
C1 C2 1.403(7) .
C1 C7 1.502(8) .
O2 C18 1.251(6) .
O2 Ho1 2.295(4) 2_666
N2 C19 1.341(7) .
N2 C23 1.351(7) .
N2 C8 1.510(7) .
C2 C3 1.404(7) .
C2 C10 1.496(7) .
O3 C24 1.244(7) .
O3 Ho1 2.374(4) 1_545
N3 C29 1.334(8) .
N3 C25 1.342(7) .
N3 C9 1.526(7) .
C3 C4 1.391(7) .
C3 C8 1.504(8) .
O4 C24 1.263(7) .
O4 Ho1 2.316(4) 2_656
N4 O10 1.218(11) .
N4 O9 1.227(11) .
N4 O11 1.263(10) .
C4 C5 1.401(8) .
C4 C11 1.502(8) .
O5 C30 1.248(6) .
O5 Ho1 2.350(3) 1_544
N5 O12 1.037(10) .
N5 O14 1.194(10) .
N5 O13 1.415(11) .
C5 C6 1.402(9) .
C5 C9 1.514(8) .
O6 C30 1.234(6) .
O6 Ho1 2.275(3) 2
C6 C12 1.515(8) .
C13 C14 1.381(8) .
C14 C15 1.374(8) .
C15 C16 1.397(8) .
C15 C18 1.510(7) .
C16 C17 1.374(8) .
C19 C20 1.370(8) .
C20 C21 1.385(8) .
C21 C22 1.392(7) .
C21 C24 1.514(7) .
C22 C23 1.359(8) .
C25 C26 1.372(7) .
C26 C27 1.388(7) .
C27 C28 1.382(7) .
C27 C30 1.528(6) .
C28 C29 1.385(7) .

loop_
_platon_squeeze_void_nr
_platon_squeeze_void_average_x
_platon_squeeze_void_average_y
_platon_squeeze_void_average_z
_platon_squeeze_void_volume
_platon_squeeze_void_count_electrons
1 -0.007 0.000 0.500 561.3 157.8
